data_2222480
loop_
_publ_author_name
'Ng, Seik Weng'

_publ_section_title
;
 Tripotassium
 bis(acetato-\k^2^<i>O</i>,<i>O</i>')(thiocyanato-\k<i>N</i>)plumbate(II)
 dithiocyanate
;
_journal_coeditor_code TK2472
_journal_issue 7
_journal_name_full 'Acta Crystallographica Section E'
_journal_page_first m755
_journal_paper_doi 10.1107/S1600536809021370
_journal_volume 65
_journal_year 2009
_chemical_formula_iupac 'K3 [Pb (C2 H3 O2)2 (N C S)] (N C S)2'
_chemical_formula_moiety 'C7 H6 K3 N3 O4 Pb S3'
_chemical_formula_sum 'C7 H6 K3 N3 O4 Pb S3'
_chemical_formula_weight 616.82
_chemical_name_systematic
;
Tripotassium
bis(acetato-\k^2^<i>O</i>,<i>O</i>')(thiocyanato-\k<i>N</i>)plumbate(II)
dithiocyanate
;
_space_group_IT_number 11
_symmetry_cell_setting monoclinic
_symmetry_space_group_name_Hall '-P 2yb'
_symmetry_space_group_name_H-M 'P 1 21/m 1'
_atom_sites_solution_hydrogens geom
_atom_sites_solution_primary direct
_atom_sites_solution_secondary difmap
_audit_creation_method SHELXL-97
_cell_angle_alpha 90
_cell_angle_beta 106.9820(10)
_cell_angle_gamma 90
_cell_formula_units_Z 2
_cell_length_a 6.19680(10)
_cell_length_b 19.2499(3)
_cell_length_c 7.63540(10)
_cell_measurement_reflns_used 4971
_cell_measurement_temperature 140(2)
_cell_measurement_theta_max 28.3
_cell_measurement_theta_min 2.9
_cell_volume 871.10(2)
_computing_cell_refinement 'SAINT (Bruker, 2008)'
_computing_data_collection 'APEX2 (Bruker, 2008)'
_computing_data_reduction 'SAINT (Bruker, 2008)'
_computing_molecular_graphics 'X-SEED (Barbour, 2001)'
_computing_publication_material 'publCIF (Westrip, 2009)'
_computing_structure_refinement 'SHELXL97 (Sheldrick, 2008)'
_computing_structure_solution 'SHELXS97 (Sheldrick, 2008)'
_diffrn_ambient_temperature 140(2)
_diffrn_measured_fraction_theta_full 0.998
_diffrn_measured_fraction_theta_max 0.998
_diffrn_measurement_device_type 'Bruker SMART APEX'
_diffrn_measurement_method \w
_diffrn_radiation_monochromator graphite
_diffrn_radiation_source 'fine-focus sealed tube'
_diffrn_radiation_type MoK\a
_diffrn_radiation_wavelength 0.71073
_diffrn_reflns_av_R_equivalents 0.023
_diffrn_reflns_av_sigmaI/netI 0.024
_diffrn_reflns_limit_h_max 8
_diffrn_reflns_limit_h_min -7
_diffrn_reflns_limit_k_max 25
_diffrn_reflns_limit_k_min -25
_diffrn_reflns_limit_l_max 9
_diffrn_reflns_limit_l_min -9
_diffrn_reflns_number 6058
_diffrn_reflns_theta_full 27.5
_diffrn_reflns_theta_max 27.5
_diffrn_reflns_theta_min 2.1
_diffrn_standards_decay_% 0
_diffrn_standards_interval_count 0
_diffrn_standards_interval_time 0
_diffrn_standards_number 0
_exptl_absorpt_coefficient_mu 10.772
_exptl_absorpt_correction_T_max 0.480
_exptl_absorpt_correction_T_min 0.174
_exptl_absorpt_correction_type multi-scan
_exptl_absorpt_process_details '(SADABS; Sheldrick, 1996)'
_exptl_crystal_colour Colorless
_exptl_crystal_density_diffrn 2.352
_exptl_crystal_density_method 'not measured'
_exptl_crystal_description Block
_exptl_crystal_F_000 576
_exptl_crystal_size_max 0.25
_exptl_crystal_size_mid 0.20
_exptl_crystal_size_min 0.08
_refine_diff_density_max 0.81
_refine_diff_density_min -2.00
_refine_ls_extinction_method none
_refine_ls_goodness_of_fit_ref 1.16
_refine_ls_hydrogen_treatment constr
_refine_ls_matrix_type full
_refine_ls_number_parameters 104
_refine_ls_number_reflns 2045
_refine_ls_number_restraints 0
_refine_ls_restrained_S_all 1.16
_refine_ls_R_factor_all 0.023
_refine_ls_R_factor_gt 0.022
_refine_ls_shift/su_max 0.001
_refine_ls_shift/su_mean 0.001
_refine_ls_structure_factor_coef Fsqd
_refine_ls_weighting_details 'calc w=1/[\s^2^(Fo^2^)+(0.03P)^2^+1.3438P] where P=(Fo^2^+2Fc^2^)/3'
_refine_ls_weighting_scheme calc
_refine_ls_wR_factor_gt 0.056
_refine_ls_wR_factor_ref 0.056
_reflns_number_gt 2015
_reflns_number_total 2045
_reflns_threshold_expression I>2\s(I)
_cod_data_source_file tk2472.cif
_cod_data_source_block I
_cod_depositor_comments
;
The following automatic conversions were performed:
'_symmetry_cell_setting' value 'Monoclinic' changed to 'monoclinic'
according to '/home/saulius/struct/CIF-dictionaries/cif_core.dic'
dictionary named 'cif_core.dic' version 2.4.1 from
2010-06-29.

'_exptl_absorpt_correction_type' value 'Multi-scan' changed
to 'multi-scan' according to
'/home/saulius/struct/CIF-dictionaries/cif_core.dic' dictionary named
'cif_core.dic' version 2.4.1 from 2010-06-29.

Automatic conversion script
Id: cif_fix_enum 1527 2010-12-29 10:47:43Z saulius 

The following automatic conversions were performed:

'_symmetry_cell_setting' value 'Monoclinic' changed to 'monoclinic'
according to /home/saulius/struct/CIF-dictionaries/cif_core.dic
dictionary named 'cif_core.dic' version 2.4.1 from
2010-06-29.

'_exptl_absorpt_correction_type' value 'Multi-scan'
changed to 'multi-scan' according to
/home/saulius/struct/CIF-dictionaries/cif_core.dic dictionary named
'cif_core.dic' version 2.4.1 from 2010-06-29.

Automatic conversion script
Id: cif_fix_values 1715 2011-07-08 13:25:40Z adriana 
;
_cod_original_sg_symbol_H-M 'P 21/m'
_cod_database_code 2222480
_cod_database_fobs_code 2222480

loop_
_symmetry_equiv_pos_as_xyz
'x, y, z'
'-x, y+1/2, -z'
'-x, -y, -z'
'x, -y-1/2, z'

loop_
_atom_site_type_symbol
_atom_site_label
_atom_site_fract_x
_atom_site_fract_y
_atom_site_fract_z
_atom_site_U_iso_or_equiv
_atom_site_adp_type
_atom_site_calc_flag
_atom_site_refinement_flags
_atom_site_occupancy
_atom_site_disorder_assembly
_atom_site_disorder_group
Pb Pb1 0.41686(3) 0.7500 0.47400(2) 0.01158(7) Uani d S 1 . .
K K1 0.85392(14) 0.59423(4) 0.42518(12) 0.01948(17) Uani d . 1 . .
K K2 0.74409(19) 0.7500 0.09371(15) 0.0160(2) Uani d S 1 . .
S S1 1.1475(2) 0.7500 0.8492(2) 0.0247(3) Uani d S 1 . .
S S2 0.65682(16) 0.62677(5) 0.76528(14) 0.01949(19) Uani d . 1 . .
N N1 0.8449(7) 0.7500 0.4972(6) 0.0151(9) Uani d S 1 . .
N N2 0.2738(6) 0.54336(19) 0.6214(6) 0.0289(8) Uani d . 1 . .
O O1 0.4696(4) 0.66654(13) 0.2532(4) 0.0162(5) Uani d . 1 . .
O O2 0.1161(4) 0.66405(13) 0.2588(4) 0.0171(5) Uani d . 1 . .
C C1 0.2743(6) 0.63941(18) 0.2063(5) 0.0146(7) Uani d . 1 . .
C C2 0.2360(7) 0.5741(2) 0.0917(6) 0.0236(8) Uani d . 1 . .
H H2A 0.2283 0.5341 0.1689 0.035 Uiso calc R 1 . .
H H2B 0.3609 0.5678 0.0388 0.035 Uiso calc R 1 . .
H H2C 0.0940 0.5782 -0.0069 0.035 Uiso calc R 1 . .
C C3 0.9724(8) 0.7500 0.6432(7) 0.0142(10) Uani d S 1 . .
C C4 0.4309(6) 0.57822(19) 0.6821(5) 0.0180(7) Uani d . 1 . .

loop_
_atom_site_aniso_label
_atom_site_aniso_U_11
_atom_site_aniso_U_22
_atom_site_aniso_U_33
_atom_site_aniso_U_12
_atom_site_aniso_U_13
_atom_site_aniso_U_23
Pb1 0.01294(11) 0.01291(10) 0.01004(11) 0.000 0.00516(7) 0.000
K1 0.0164(4) 0.0153(4) 0.0286(4) 0.0018(3) 0.0095(3) 0.0037(3)
K2 0.0168(5) 0.0192(5) 0.0129(5) 0.000 0.0058(4) 0.000
S1 0.0184(6) 0.0388(8) 0.0144(6) 0.000 0.0011(5) 0.000
S2 0.0194(4) 0.0185(4) 0.0210(5) -0.0041(3) 0.0065(4) -0.0016(4)
N1 0.0119(19) 0.020(2) 0.013(2) 0.000 0.0035(17) 0.000
N2 0.0217(18) 0.0232(17) 0.036(2) -0.0019(14) 0.0000(16) 0.0014(15)
O1 0.0136(12) 0.0192(12) 0.0162(13) -0.0004(9) 0.0050(10) -0.0031(10)
O2 0.0142(12) 0.0194(12) 0.0191(13) 0.0017(9) 0.0071(10) -0.0002(10)
C1 0.0171(16) 0.0143(15) 0.0107(16) 0.0017(12) 0.0015(13) 0.0049(13)
C2 0.0234(19) 0.0199(18) 0.025(2) -0.0010(15) 0.0034(17) -0.0079(16)
C3 0.012(2) 0.012(2) 0.020(3) 0.000 0.008(2) 0.000
C4 0.0175(18) 0.0142(16) 0.0205(19) 0.0032(13) 0.0031(15) 0.0034(14)

loop_
_atom_type_symbol
_atom_type_description
_atom_type_scat_dispersion_real
_atom_type_scat_dispersion_imag
_atom_type_scat_source
C C 0.0033 0.0016 'International Tables Vol C Tables 4.2.6.8 and 6.1.1.4'
H H 0.0000 0.0000 'International Tables Vol C Tables 4.2.6.8 and 6.1.1.4'
N N 0.0061 0.0033 'International Tables Vol C Tables 4.2.6.8 and 6.1.1.4'
O O 0.0106 0.0060 'International Tables Vol C Tables 4.2.6.8 and 6.1.1.4'
S S 0.1246 0.1234 'International Tables Vol C Tables 4.2.6.8 and 6.1.1.4'
K K 0.2009 0.2494 'International Tables Vol C Tables 4.2.6.8 and 6.1.1.4'
Pb Pb -3.3944 10.1111 'International Tables Vol C Tables 4.2.6.8 and 6.1.1.4'

loop_
_geom_angle_atom_site_label_1
_geom_angle_atom_site_label_2
_geom_angle_atom_site_label_3
_geom_angle_site_symmetry_1
_geom_angle_site_symmetry_3
_geom_angle
_geom_angle_publ_flag
O1 Pb1 O1 . 4_575 83.23(13) ?
O1 Pb1 N1 . . 72.87(9) ?
O1 Pb1 N1 4_575 . 72.87(9) ?
O1 Pb1 O2 . . 51.04(8) ?
O1 Pb1 O2 4_575 . 101.23(8) ?
N1 Pb1 O2 . . 123.76(9) ?
O1 Pb1 O2 . 4_575 101.23(8) ?
O1 Pb1 O2 4_575 4_575 51.04(8) ?
N1 Pb1 O2 . 4_575 123.76(9) ?
O2 Pb1 O2 . 4_575 76.62(11) ?
O2 K1 O1 1_655 . 94.59(8) ?
O2 K1 N2 1_655 3_666 127.44(11) ?
O1 K1 N2 . 3_666 104.45(9) ?
O2 K1 N2 1_655 1_655 80.28(10) ?
O1 K1 N2 . 1_655 170.07(10) ?
N2 K1 N2 3_666 1_655 85.36(11) ?
O2 K1 N1 1_655 . 68.92(10) ?
O1 K1 N1 . . 61.85(10) ?
N2 K1 N1 3_666 . 161.31(12) ?
N2 K1 N1 1_655 . 108.25(11) ?
O2 K1 S2 1_655 . 134.60(6) ?
O1 K1 S2 . . 78.90(6) ?
N2 K1 S2 3_666 . 97.35(9) ?
N2 K1 S2 1_655 . 98.58(9) ?
N1 K1 S2 . . 68.55(9) ?
O2 K2 O2 4_675 1_655 71.90(11) ?
O2 K2 O1 4_675 . 130.58(9) ?
O2 K2 O1 1_655 . 89.45(8) ?
O2 K2 O1 4_675 4_575 89.45(8) ?
O2 K2 O1 1_655 4_575 130.58(9) ?
O1 K2 O1 . 4_575 68.41(10) ?
O2 K2 N1 4_675 . 68.78(9) ?
O2 K2 N1 1_655 . 68.78(9) ?
O1 K2 N1 . . 61.80(9) ?
O1 K2 N1 4_575 . 61.80(9) ?
O2 K2 S2 4_675 1_554 132.59(7) ?
O2 K2 S2 1_655 1_554 81.51(6) ?
O1 K2 S2 . 1_554 86.29(6) ?
O1 K2 S2 4_575 1_554 136.45(7) ?
N1 K2 S2 . 1_554 135.40(2) ?
O2 K2 S2 4_675 4_574 81.51(6) ?
O2 K2 S2 1_655 4_574 132.59(7) ?
O1 K2 S2 . 4_574 136.45(6) ?
O1 K2 S2 4_575 4_574 86.29(6) ?
N1 K2 S2 . 4_574 135.40(2) ?
S2 K2 S2 1_554 4_574 89.19(4) ?
O2 K2 S1 4_675 1_554 67.87(6) ?
O2 K2 S1 1_655 1_554 67.87(6) ?
O1 K2 S1 . 1_554 145.78(5) ?
O1 K2 S1 4_575 1_554 145.78(5) ?
N1 K2 S1 . 1_554 125.72(9) ?
S2 K2 S1 1_554 1_554 65.92(3) ?
S2 K2 S1 4_574 1_554 65.92(3) ?
O2 K2 S1 4_675 1_454 143.98(5) ?
O2 K2 S1 1_655 1_454 143.98(5) ?
O1 K2 S1 . 1_454 64.83(6) ?
O1 K2 S1 4_575 1_454 64.83(6) ?
N1 K2 S1 . 1_454 114.20(9) ?
S2 K2 S1 1_554 1_454 72.51(3) ?
S2 K2 S1 4_574 1_454 72.51(3) ?
S1 K2 S1 1_554 1_454 120.08(5) ?
C3 S1 K2 . 1_556 97.79(19) ?
C3 S1 K2 . 1_656 142.1(2) ?
K2 S1 K2 1_556 1_656 120.08(5) ?
C4 S2 K1 . . 93.34(15) ?
C4 S2 K2 . 1_556 128.15(15) ?
K1 S2 K2 . 1_556 135.65(4) ?
C3 N1 Pb1 . . 117.3(4) ?
C3 N1 K2 . . 151.1(4) ?
Pb1 N1 K2 . . 91.61(13) ?
C3 N1 K1 . . 97.45(9) ?
Pb1 N1 K1 . . 93.42(8) ?
K2 N1 K1 . . 79.74(8) ?
C3 N1 K1 . 4_575 97.45(9) ?
Pb1 N1 K1 . 4_575 93.42(8) ?
K2 N1 K1 . 4_575 79.74(8) ?
K1 N1 K1 . 4_575 158.52(17) ?
C4 N2 K1 . 3_666 141.4(3) ?
C4 N2 K1 . 1_455 123.8(3) ?
K1 N2 K1 3_666 1_455 94.64(11) ?
C1 O1 Pb1 . . 99.1(2) ?
C1 O1 K1 . . 123.3(2) ?
Pb1 O1 K1 . . 106.18(9) ?
C1 O1 K2 . . 138.4(2) ?
Pb1 O1 K2 . . 98.16(8) ?
K1 O1 K2 . . 86.99(8) ?
C1 O2 Pb1 . . 87.8(2) ?
C1 O2 K1 . 1_455 126.6(2) ?
Pb1 O2 K1 . 1_455 115.30(10) ?
C1 O2 K2 . 1_455 133.8(2) ?
Pb1 O2 K2 . 1_455 104.14(8) ?
K1 O2 K2 1_455 1_455 88.66(8) ?
O2 C1 O1 . . 121.6(3) ?
O2 C1 C2 . . 119.6(3) ?
O1 C1 C2 . . 118.8(3) ?
C1 C2 H2A . . 109.5 ?
C1 C2 H2B . . 109.5 ?
H2A C2 H2B . . 109.5 ?
C1 C2 H2C . . 109.5 ?
H2A C2 H2C . . 109.5 ?
H2B C2 H2C . . 109.5 ?
N1 C3 S1 . . 179.1(5) ?
N1 C3 K1 . 4_575 62.76(9) ?
S1 C3 K1 . 4_575 117.37(8) ?
N2 C4 S2 . . 178.7(4) ?

loop_
_geom_bond_atom_site_label_1
_geom_bond_atom_site_label_2
_geom_bond_site_symmetry_2
_geom_bond_distance
_geom_bond_publ_flag
Pb1 O1 . 2.419(3) ?
Pb1 O1 4_575 2.419(3) ?
Pb1 O2 . 2.669(3) ?
Pb1 O2 4_575 2.669(3) ?
Pb1 N1 . 2.606(4) ?
Pb1 S1 1_455 3.7130(10) ?
Pb1 S2 . 3.2940(10) ?
Pb1 S2 4_575 3.2940(10) ?
K1 O2 1_655 2.696(3) ?
K1 O1 . 2.740(3) ?
K1 N2 3_666 2.757(4) ?
K1 N2 1_655 2.774(4) ?
K1 N1 . 3.0520(12) ?
K1 S2 . 3.2373(13) ?
K2 O2 4_675 2.818(3) ?
K2 O2 1_655 2.818(3) ?
K2 O1 . 2.858(3) ?
K2 O1 4_575 2.858(3) ?
K2 N1 . 2.959(5) ?
K2 S2 1_554 3.3788(13) ?
K2 S2 4_574 3.3788(13) ?
S1 C3 . 1.630(5) ?
S2 C4 . 1.649(4) ?
S2 K2 1_556 3.3788(13) ?
N1 C3 . 1.163(7) ?
N1 K1 4_575 3.0520(12) ?
N2 C4 . 1.162(5) ?
N2 K1 3_666 2.757(4) ?
N2 K1 1_455 2.774(4) ?
O1 C1 . 1.270(4) ?
O2 C1 . 1.255(5) ?
O2 K1 1_455 2.696(3) ?
O2 K2 1_455 2.818(3) ?
C1 C2 . 1.509(5) ?
C2 H2A . 0.9800 ?
C2 H2B . 0.9800 ?
C2 H2C . 0.9800 ?
C3 K1 4_575 3.404(3) ?

loop_
_geom_torsion_atom_site_label_1
_geom_torsion_atom_site_label_2
_geom_torsion_atom_site_label_3
_geom_torsion_atom_site_label_4
_geom_torsion_site_symmetry_1
_geom_torsion_site_symmetry_2
_geom_torsion_site_symmetry_3
_geom_torsion_site_symmetry_4
_geom_torsion
_geom_torsion_publ_flag
O2 K1 S2 C4 1_655 . . . 150.92(15) ?
O1 K1 S2 C4 . . . . 65.45(14) ?
N2 K1 S2 C4 3_666 . . . -37.91(15) ?
N2 K1 S2 C4 1_655 . . . -124.30(15) ?
N1 K1 S2 C4 . . . . 129.38(15) ?
O2 K1 S2 K2 1_655 . . 1_556 -9.98(11) ?
O1 K1 S2 K2 . . . 1_556 -95.45(7) ?
N2 K1 S2 K2 3_666 . . 1_556 161.19(9) ?
N2 K1 S2 K2 1_655 . . 1_556 74.80(9) ?
N1 K1 S2 K2 . . . 1_556 -31.52(10) ?
O1 Pb1 N1 C3 . . . . -135.98(7) ?
O1 Pb1 N1 C3 4_575 . . . 135.98(7) ?
O2 Pb1 N1 C3 . . . . -131.78(8) ?
O2 Pb1 N1 C3 4_575 . . . 131.78(8) ?
O1 Pb1 N1 K2 . . . . 44.02(7) ?
O1 Pb1 N1 K2 4_575 . . . -44.02(7) ?
O2 Pb1 N1 K2 . . . . 48.22(8) ?
O2 Pb1 N1 K2 4_575 . . . -48.22(8) ?
O1 Pb1 N1 K1 . . . . -35.79(10) ?
O1 Pb1 N1 K1 4_575 . . . -123.83(13) ?
O2 Pb1 N1 K1 . . . . -31.60(15) ?
O2 Pb1 N1 K1 4_575 . . . -128.03(8) ?
O1 Pb1 N1 K1 . . . 4_575 123.83(13) ?
O1 Pb1 N1 K1 4_575 . . 4_575 35.79(10) ?
O2 Pb1 N1 K1 . . . 4_575 128.03(8) ?
O2 Pb1 N1 K1 4_575 . . 4_575 31.60(15) ?
O2 K2 N1 C3 4_675 . . . -39.03(6) ?
O2 K2 N1 C3 1_655 . . . 39.03(6) ?
O1 K2 N1 C3 . . . . 140.36(6) ?
O1 K2 N1 C3 4_575 . . . -140.36(7) ?
S2 K2 N1 C3 1_554 . . . 90.78(10) ?
S2 K2 N1 C3 4_574 . . . -90.78(10) ?
S1 K2 N1 C3 1_554 . . . 0.000(2) ?
S1 K2 N1 C3 1_454 . . . 180.000(3) ?
O2 K2 N1 Pb1 4_675 . . . 140.97(6) ?
O2 K2 N1 Pb1 1_655 . . . -140.97(6) ?
O1 K2 N1 Pb1 . . . . -39.64(6) ?
O1 K2 N1 Pb1 4_575 . . . 39.64(6) ?
S2 K2 N1 Pb1 1_554 . . . -89.22(10) ?
S2 K2 N1 Pb1 4_574 . . . 89.22(10) ?
S1 K2 N1 Pb1 1_554 . . . 180.0 ?
S1 K2 N1 Pb1 1_454 . . . 0.0 ?
O2 K2 N1 K1 4_675 . . . -125.85(11) ?
O2 K2 N1 K1 1_655 . . . -47.79(8) ?
O1 K2 N1 K1 . . . . 53.55(7) ?
O1 K2 N1 K1 4_575 . . . 132.82(11) ?
S2 K2 N1 K1 1_554 . . . 3.96(16) ?
S2 K2 N1 K1 4_574 . . . -177.60(6) ?
S1 K2 N1 K1 1_554 . . . -86.82(7) ?
S1 K2 N1 K1 1_454 . . . 93.18(7) ?
O2 K2 N1 K1 4_675 . . 4_575 47.79(8) ?
O2 K2 N1 K1 1_655 . . 4_575 125.85(11) ?
O1 K2 N1 K1 . . . 4_575 -132.82(11) ?
O1 K2 N1 K1 4_575 . . 4_575 -53.55(7) ?
S2 K2 N1 K1 1_554 . . 4_575 177.60(6) ?
S2 K2 N1 K1 4_574 . . 4_575 -3.96(16) ?
S1 K2 N1 K1 1_554 . . 4_575 86.82(7) ?
S1 K2 N1 K1 1_454 . . 4_575 -93.18(7) ?
O2 K1 N1 C3 1_655 . . . -100.2(4) ?
O1 K1 N1 C3 . . . . 152.1(4) ?
N2 K1 N1 C3 3_666 . . . 106.4(5) ?
N2 K1 N1 C3 1_655 . . . -28.7(4) ?
S2 K1 N1 C3 . . . . 63.5(3) ?
O2 K1 N1 Pb1 1_655 . . . 141.70(14) ?
O1 K1 N1 Pb1 . . . . 34.03(9) ?
N2 K1 N1 Pb1 3_666 . . . -11.7(4) ?
N2 K1 N1 Pb1 1_655 . . . -146.82(12) ?
S2 K1 N1 Pb1 . . . . -54.57(9) ?
O2 K1 N1 K2 1_655 . . . 50.68(9) ?
O1 K1 N1 K2 . . . . -56.99(9) ?
N2 K1 N1 K2 3_666 . . . -102.7(4) ?
N2 K1 N1 K2 1_655 . . . 122.16(11) ?
S2 K1 N1 K2 . . . . -145.59(10) ?
O2 K1 N1 K1 1_655 . . 4_575 33.4(4) ?
O1 K1 N1 K1 . . . 4_575 -74.3(4) ?
N2 K1 N1 K1 3_666 . . 4_575 -120.0(5) ?
N2 K1 N1 K1 1_655 . . 4_575 104.8(4) ?
S2 K1 N1 K1 . . . 4_575 -162.9(5) ?
O1 Pb1 O1 C1 4_575 . . . -114.5(2) ?
N1 Pb1 O1 C1 . . . . 171.4(2) ?
O2 Pb1 O1 C1 . . . . -4.14(19) ?
O2 Pb1 O1 C1 4_575 . . . -66.5(2) ?
O1 Pb1 O1 K1 4_575 . . . 116.73(7) ?
N1 Pb1 O1 K1 . . . . 42.61(10) ?
O2 Pb1 O1 K1 . . . . -132.90(14) ?
O2 Pb1 O1 K1 4_575 . . . 164.73(9) ?
O1 Pb1 O1 K2 4_575 . . . 27.51(11) ?
N1 Pb1 O1 K2 . . . . -46.61(9) ?
O2 Pb1 O1 K2 . . . . 137.88(13) ?
O2 Pb1 O1 K2 4_575 . . . 75.51(9) ?
O2 K1 O1 C1 1_655 . . . 145.2(3) ?
N2 K1 O1 C1 3_666 . . . 14.7(3) ?
N1 K1 O1 C1 . . . . -151.6(3) ?
S2 K1 O1 C1 . . . . -80.2(3) ?
O2 K1 O1 Pb1 1_655 . . . -101.92(10) ?
N2 K1 O1 Pb1 3_666 . . . 127.50(12) ?
N1 K1 O1 Pb1 . . . . -38.80(11) ?
S2 K1 O1 Pb1 . . . . 32.68(7) ?
O2 K1 O1 K2 1_655 . . . -4.30(8) ?
N2 K1 O1 K2 3_666 . . . -134.88(10) ?
N1 K1 O1 K2 . . . . 58.82(11) ?
S2 K1 O1 K2 . . . . 130.30(6) ?
O2 K2 O1 C1 4_675 . . . 158.4(3) ?
O2 K2 O1 C1 1_655 . . . -136.3(3) ?
O1 K2 O1 C1 4_575 . . . 89.0(3) ?
N1 K2 O1 C1 . . . . 157.7(4) ?
S2 K2 O1 C1 1_554 . . . -54.7(3) ?
S2 K2 O1 C1 4_574 . . . 30.2(4) ?
S1 K2 O1 C1 1_554 . . . -89.4(4) ?
S1 K2 O1 C1 1_454 . . . 17.7(3) ?
O2 K2 O1 Pb1 4_675 . . . 44.69(13) ?
O2 K2 O1 Pb1 1_655 . . . 110.02(9) ?
O1 K2 O1 Pb1 4_575 . . . -24.68(10) ?
N1 K2 O1 Pb1 . . . . 43.94(8) ?
S2 K2 O1 Pb1 1_554 . . . -168.45(8) ?
S2 K2 O1 Pb1 4_574 . . . -83.54(10) ?
S1 K2 O1 Pb1 1_554 . . . 156.87(8) ?
S1 K2 O1 Pb1 1_454 . . . -96.05(8) ?
O2 K2 O1 K1 4_675 . . . -61.24(11) ?
O2 K2 O1 K1 1_655 . . . 4.10(8) ?
O1 K2 O1 K1 4_575 . . . -130.60(4) ?
N1 K2 O1 K1 . . . . -61.98(8) ?
S2 K2 O1 K1 1_554 . . . 85.63(6) ?
S2 K2 O1 K1 4_574 . . . 170.54(5) ?
S1 K2 O1 K1 1_554 . . . 50.94(14) ?
S1 K2 O1 K1 1_454 . . . 158.03(8) ?
O1 Pb1 O2 C1 . . . . 4.13(19) ?
O1 Pb1 O2 C1 4_575 . . . 75.8(2) ?
N1 Pb1 O2 C1 . . . . -1.0(2) ?
O2 Pb1 O2 C1 4_575 . . . 120.85(18) ?
O1 Pb1 O2 K1 . . . 1_455 134.06(15) ?
O1 Pb1 O2 K1 4_575 . . 1_455 -154.31(10) ?
N1 Pb1 O2 K1 . . . 1_455 128.90(11) ?
O2 Pb1 O2 K1 4_575 . . 1_455 -109.23(8) ?
O1 Pb1 O2 K2 . . . 1_455 -130.64(13) ?
O1 Pb1 O2 K2 4_575 . . 1_455 -59.01(10) ?
N1 Pb1 O2 K2 . . . 1_455 -135.80(10) ?
O2 Pb1 O2 K2 4_575 . . 1_455 -13.92(12) ?
Pb1 O2 C1 O1 . . . . -7.2(3) ?
K1 O2 C1 O1 1_455 . . . -127.5(3) ?
K2 O2 C1 O1 1_455 . . . 100.3(4) ?
Pb1 O2 C1 C2 . . . . 170.0(3) ?
K1 O2 C1 C2 1_455 . . . 49.7(4) ?
K2 O2 C1 C2 1_455 . . . -82.5(4) ?
Pb1 O1 C1 O2 . . . . 8.0(4) ?
K1 O1 C1 O2 . . . . 124.4(3) ?
K2 O1 C1 O2 . . . . -105.3(4) ?
Pb1 O1 C1 C2 . . . . -169.2(3) ?
K1 O1 C1 C2 . . . . -52.9(4) ?
K2 O1 C1 C2 . . . . 77.4(4) ?
Pb1 N1 C3 K1 . . . 4_575 -97.76(12) ?
K2 N1 C3 K1 . . . 4_575 82.24(12) ?
K1 N1 C3 K1 . . . 4_575 164.5(2) ?
K2 S1 C3 K1 1_556 . . 4_575 97.27(19) ?
K2 S1 C3 K1 1_656 . . 4_575 -82.73(19) ?
